data_7020802
loop_
_publ_author_name
'Beck, Robert'
'Shoshani, Manar'
'Krasinkiewicz, Jonathan'
'Hatnean, Jillian A.'
'Johnson, Samuel A.'

_publ_section_title
;
 Synthesis and chemistry of bis(triisopropylphosphine) nickel(i) and
 nickel(0) precursors.
;
_journal_issue 5
_journal_name_full 'Dalton transactions (Cambridge, England : 2003)'
_journal_page_first 1461
_journal_page_last 1475
_journal_paper_doi 10.1039/c2dt32008h
_journal_volume 42
_journal_year 2013
_chemical_formula_moiety '2(C10 H21 Ni P S2)'
_chemical_formula_sum 'C20 H42 Ni2 P2 S4'
_chemical_formula_weight 590.14
_chemical_name_systematic
;
?
;
_space_group_crystal_system triclinic
_space_group_IT_number 2
_space_group_name_Hall '-P 1'
_space_group_name_H-M_alt 'P -1'
_symmetry_space_group_name_Hall '-P 1'
_symmetry_space_group_name_H-M 'P -1'
_atom_sites_solution_hydrogens geom
_atom_sites_solution_primary direct
_atom_sites_solution_secondary difmap
_audit_creation_date 2011-06-01
_audit_creation_method
;
Olex2 1.1
(compiled 2011.02.15 svn.r1672, GUI svn.r3494)
;
_cell_angle_alpha 87.22(3)
_cell_angle_beta 79.83(3)
_cell_angle_gamma 71.63(2)
_cell_formula_units_Z 2
_cell_length_a 7.6433(15)
_cell_length_b 11.110(2)
_cell_length_c 17.163(3)
_cell_measurement_reflns_used 6032
_cell_measurement_temperature 173.15
_cell_measurement_theta_max 28.08
_cell_measurement_theta_min 2.18
_cell_volume 1361.4(5)
_computing_molecular_graphics
;
O. V. Dolomanov, L. J. Bourhis, R. J. Gildea, J. A. K. Howard and H. Puschmann,
OLEX2: a complete structure solution, refinement and analysis program.
J. Appl. Cryst. (2009). 42, 339-341.
;
_computing_publication_material
;
O. V. Dolomanov, L. J. Bourhis, R. J. Gildea, J. A. K. Howard and H. Puschmann,
OLEX2: a complete structure solution, refinement and analysis program.
J. Appl. Cryst. (2009). 42, 339-341.
;
_computing_structure_refinement 'SHELXL-97 (Sheldrick, 2008)'
_computing_structure_solution 'SHELXS-97 (Sheldrick, 2008)'
_diffrn_ambient_temperature 173.15
_diffrn_measured_fraction_theta_full 0.996
_diffrn_measured_fraction_theta_max 0.996
_diffrn_measurement_device_type 'Bruker APEX-II CCD'
_diffrn_measurement_method '\w scans'
_diffrn_radiation_monochromator graphite
_diffrn_radiation_type MoK\a
_diffrn_radiation_wavelength 0.71073
_diffrn_reflns_av_R_equivalents 0.0863
_diffrn_reflns_av_unetI/netI 0.1128
_diffrn_reflns_limit_h_max 9
_diffrn_reflns_limit_h_min -9
_diffrn_reflns_limit_k_max 13
_diffrn_reflns_limit_k_min -13
_diffrn_reflns_limit_l_max 20
_diffrn_reflns_limit_l_min -20
_diffrn_reflns_number 13248
_diffrn_reflns_theta_full 25.00
_diffrn_reflns_theta_max 25.00
_diffrn_reflns_theta_min 1.93
_diffrn_source 'fine-focus sealed tube'
_diffrn_standards_number 0
_exptl_absorpt_coefficient_mu 1.813
_exptl_absorpt_correction_T_max 0.9310
_exptl_absorpt_correction_T_min 0.6599
_exptl_absorpt_correction_type multi-scan
_exptl_absorpt_process_details 'SADABS, BRUKER 2003'
_exptl_crystal_colour red
_exptl_crystal_colour_primary red
_exptl_crystal_density_diffrn 1.440
_exptl_crystal_density_method 'not measured'
_exptl_crystal_description plates
_exptl_crystal_F_000 624
_exptl_crystal_size_max 0.25
_exptl_crystal_size_mid 0.1
_exptl_crystal_size_min 0.04
_refine_diff_density_max 0.590
_refine_diff_density_min -0.478
_refine_diff_density_rms 0.117
_refine_ls_extinction_method none
_refine_ls_goodness_of_fit_ref 0.981
_refine_ls_hydrogen_treatment constr
_refine_ls_matrix_type full
_refine_ls_number_parameters 265
_refine_ls_number_reflns 4779
_refine_ls_number_restraints 0
_refine_ls_restrained_S_all 0.981
_refine_ls_R_factor_all 0.0999
_refine_ls_R_factor_gt 0.0579
_refine_ls_shift/su_max 0.000
_refine_ls_shift/su_mean 0.000
_refine_ls_structure_factor_coef Fsqd
_refine_ls_weighting_details 'calc w=1/[\s^2^(Fo^2^)+(0.0322P)^2^+0.0000P] where P=(Fo^2^+2Fc^2^)/3'
_refine_ls_weighting_scheme calc
_refine_ls_wR_factor_gt 0.0934
_refine_ls_wR_factor_ref 0.1091
_reflns_number_gt 3155
_reflns_number_total 4779
_reflns_threshold_expression >2sigma(I)
_cod_data_source_file c2dt32008h.txt
_cod_data_source_block rbx6_9
_cod_original_cell_volume 1361.5(5)
_cod_database_code 7020802

loop_
_space_group_symop_id
_space_group_symop_operation_xyz
1 'x, y, z'
2 '-x, -y, -z'

loop_
_atom_site_label
_atom_site_type_symbol
_atom_site_fract_x
_atom_site_fract_y
_atom_site_fract_z
_atom_site_U_iso_or_equiv
_atom_site_adp_type
_atom_site_occupancy
_atom_site_symmetry_multiplicity
_atom_site_calc_flag
_atom_site_refinement_flags
Ni1 Ni 0.70375(10) 0.35596(7) 0.03987(4) 0.0192(2) Uani 1 1 d .
Ni2 Ni 0.38358(10) 0.91990(7) 0.42814(4) 0.0206(2) Uani 1 1 d .
S1 S 0.7202(2) 0.21987(15) -0.04940(10) 0.0331(4) Uani 1 1 d .
S2 S 0.5752(2) 0.53932(14) 0.09443(9) 0.0250(4) Uani 1 1 d .
S3 S 0.5006(2) 0.82850(14) 0.52848(9) 0.0258(4) Uani 1 1 d .
S4 S 0.3157(2) 1.08065(15) 0.35052(10) 0.0307(4) Uani 1 1 d .
P1 P 0.9160(2) 0.26959(15) 0.11849(9) 0.0207(4) Uani 1 1 d .
P2 P 0.3099(2) 0.76330(15) 0.37884(9) 0.0207(4) Uani 1 1 d .
C1 C 0.5806(8) 0.3691(5) -0.0429(3) 0.0217(14) Uani 1 1 d .
C2 C 1.2011(9) 0.1978(6) -0.0146(4) 0.0420(19) Uani 1 1 d .
H2A H 1.2510 0.2664 -0.0062 0.063 Uiso 1 1 calc R
H2B H 1.0997 0.2296 -0.0455 0.063 Uiso 1 1 calc R
H2C H 1.3008 0.1279 -0.0435 0.063 Uiso 1 1 calc R
C3 C 1.1263(8) 0.1507(6) 0.0647(4) 0.0289(16) Uani 1 1 d .
H3 H 1.0822 0.0795 0.0519 0.035 Uiso 1 1 calc R
C4 C 1.2814(8) 0.0910(6) 0.1128(4) 0.049(2) Uani 1 1 d .
H4A H 1.3748 0.0186 0.0836 0.074 Uiso 1 1 calc R
H4B H 1.2280 0.0621 0.1637 0.074 Uiso 1 1 calc R
H4C H 1.3409 0.1540 0.1223 0.074 Uiso 1 1 calc R
C5 C 0.7752(10) 0.0698(6) 0.1676(4) 0.045(2) Uani 1 1 d .
H5A H 0.7005 0.0360 0.2101 0.067 Uiso 1 1 calc R
H5B H 0.8909 0.0026 0.1473 0.067 Uiso 1 1 calc R
H5C H 0.7034 0.1006 0.1247 0.067 Uiso 1 1 calc R
C6 C 0.8234(9) 0.1796(6) 0.2000(3) 0.0276(15) Uani 1 1 d .
H6 H 0.9219 0.1435 0.2335 0.033 Uiso 1 1 calc R
C7 C 0.6519(9) 0.2692(6) 0.2512(4) 0.045(2) Uani 1 1 d .
H7A H 0.5560 0.3083 0.2185 0.068 Uiso 1 1 calc R
H7B H 0.6877 0.3354 0.2738 0.068 Uiso 1 1 calc R
H7C H 0.6020 0.2212 0.2940 0.068 Uiso 1 1 calc R
C8 C 1.0871(9) 0.3434(6) 0.2379(4) 0.0339(17) Uani 1 1 d .
H8A H 1.2177 0.2956 0.2177 0.051 Uiso 1 1 calc R
H8B H 1.0286 0.2889 0.2726 0.051 Uiso 1 1 calc R
H8C H 1.0825 0.4174 0.2680 0.051 Uiso 1 1 calc R
C9 C 0.9824(8) 0.3870(5) 0.1691(3) 0.0200(14) Uani 1 1 d .
H9 H 0.8612 0.4503 0.1926 0.024 Uiso 1 1 calc R
C10 C 1.0823(9) 0.4622(6) 0.1110(4) 0.0396(18) Uani 1 1 d .
H10A H 1.0845 0.5376 0.1377 0.059 Uiso 1 1 calc R
H10B H 1.0158 0.4882 0.0661 0.059 Uiso 1 1 calc R
H10C H 1.2108 0.4090 0.0919 0.059 Uiso 1 1 calc R
C11 C 0.5804(8) 0.9259(5) 0.5715(3) 0.0214(14) Uani 1 1 d .
C12 C 0.0957(9) 0.7088(6) 0.5182(4) 0.0399(18) Uani 1 1 d .
H12A H -0.0226 0.7373 0.4979 0.060 Uiso 1 1 calc R
H12B H 0.1188 0.7817 0.5394 0.060 Uiso 1 1 calc R
H12C H 0.0886 0.6470 0.5604 0.060 Uiso 1 1 calc R
C13 C 0.2560(8) 0.6468(5) 0.4509(3) 0.0259(15) Uani 1 1 d .
H13 H 0.3693 0.6123 0.4766 0.031 Uiso 1 1 calc R
C14 C 0.2242(9) 0.5308(6) 0.4183(4) 0.0397(18) Uani 1 1 d .
H14A H 0.2254 0.4672 0.4600 0.060 Uiso 1 1 calc R
H14B H 0.3239 0.4945 0.3736 0.060 Uiso 1 1 calc R
H14C H 0.1029 0.5564 0.4004 0.060 Uiso 1 1 calc R
C15 C -0.0592(9) 0.9055(6) 0.3670(4) 0.0416(19) Uani 1 1 d .
H15A H -0.1418 0.9558 0.3316 0.062 Uiso 1 1 calc R
H15B H -0.0318 0.9625 0.4017 0.062 Uiso 1 1 calc R
H15C H -0.1208 0.8504 0.3993 0.062 Uiso 1 1 calc R
C16 C 0.1236(8) 0.8241(6) 0.3178(3) 0.0286(16) Uani 1 1 d .
H16 H 0.1668 0.8855 0.2810 0.034 Uiso 1 1 calc R
C17 C 0.0949(9) 0.7320(6) 0.2644(4) 0.0420(19) Uani 1 1 d .
H17A H 0.0412 0.6726 0.2963 0.063 Uiso 1 1 calc R
H17B H 0.2154 0.6849 0.2330 0.063 Uiso 1 1 calc R
H17C H 0.0094 0.7782 0.2289 0.063 Uiso 1 1 calc R
C18 C 0.6723(9) 0.5971(6) 0.3528(4) 0.0402(18) Uani 1 1 d .
H18A H 0.7820 0.5516 0.3145 0.060 Uiso 1 1 calc R
H18B H 0.6326 0.5363 0.3892 0.060 Uiso 1 1 calc R
H18C H 0.7045 0.6576 0.3828 0.060 Uiso 1 1 calc R
C19 C 0.5132(8) 0.6685(6) 0.3089(3) 0.0263(15) Uani 1 1 d .
H19 H 0.4751 0.6056 0.2817 0.032 Uiso 1 1 calc R
C20 C 0.5799(9) 0.7546(6) 0.2470(4) 0.0357(17) Uani 1 1 d .
H20A H 0.6028 0.8230 0.2735 0.054 Uiso 1 1 calc R
H20B H 0.4838 0.7910 0.2141 0.054 Uiso 1 1 calc R
H20C H 0.6959 0.7052 0.2137 0.054 Uiso 1 1 calc R

loop_
_atom_site_aniso_label
_atom_site_aniso_U_11
_atom_site_aniso_U_22
_atom_site_aniso_U_33
_atom_site_aniso_U_23
_atom_site_aniso_U_13
_atom_site_aniso_U_12
Ni1 0.0179(4) 0.0180(4) 0.0214(5) 0.0013(3) -0.0065(3) -0.0039(3)
Ni2 0.0223(5) 0.0193(4) 0.0213(5) 0.0003(3) -0.0053(4) -0.0073(4)
S1 0.0369(10) 0.0228(9) 0.0373(11) -0.0059(8) -0.0146(9) -0.0009(8)
S2 0.0270(9) 0.0233(9) 0.0250(9) -0.0023(7) -0.0127(7) -0.0035(7)
S3 0.0344(10) 0.0204(9) 0.0268(9) 0.0033(7) -0.0111(8) -0.0115(7)
S4 0.0425(11) 0.0261(9) 0.0295(10) 0.0068(7) -0.0172(8) -0.0141(8)
P1 0.0168(8) 0.0205(9) 0.0241(9) 0.0032(7) -0.0053(7) -0.0044(7)
P2 0.0195(9) 0.0213(9) 0.0224(9) -0.0016(7) -0.0051(7) -0.0068(7)
C1 0.021(3) 0.018(3) 0.028(4) -0.002(3) 0.003(3) -0.013(3)
C2 0.027(4) 0.037(4) 0.055(5) -0.015(4) 0.009(4) -0.006(3)
C3 0.024(4) 0.024(4) 0.039(4) -0.002(3) -0.012(3) -0.003(3)
C4 0.021(4) 0.039(4) 0.081(6) -0.019(4) -0.011(4) 0.005(3)
C5 0.051(5) 0.039(5) 0.054(5) 0.018(4) -0.020(4) -0.025(4)
C6 0.035(4) 0.030(4) 0.024(4) 0.013(3) -0.014(3) -0.016(3)
C7 0.052(5) 0.054(5) 0.029(4) 0.009(4) 0.007(4) -0.023(4)
C8 0.032(4) 0.042(4) 0.027(4) -0.001(3) -0.015(3) -0.005(3)
C9 0.018(3) 0.018(3) 0.025(4) 0.002(3) -0.008(3) -0.005(3)
C10 0.054(5) 0.046(5) 0.032(4) 0.006(3) -0.015(4) -0.029(4)
C11 0.018(3) 0.022(3) 0.021(3) 0.001(3) -0.004(3) -0.001(3)
C12 0.034(4) 0.038(4) 0.047(5) 0.012(3) 0.001(4) -0.016(3)
C13 0.021(4) 0.025(4) 0.032(4) 0.005(3) -0.009(3) -0.007(3)
C14 0.049(5) 0.024(4) 0.050(5) 0.002(3) -0.002(4) -0.021(3)
C15 0.034(4) 0.048(5) 0.044(5) 0.001(4) -0.014(4) -0.009(4)
C16 0.033(4) 0.032(4) 0.023(4) -0.002(3) -0.006(3) -0.011(3)
C17 0.036(4) 0.053(5) 0.042(5) 0.001(4) -0.019(4) -0.015(4)
C18 0.030(4) 0.041(4) 0.042(5) -0.013(4) -0.004(3) 0.001(3)
C19 0.028(4) 0.029(4) 0.024(4) -0.013(3) -0.002(3) -0.013(3)
C20 0.033(4) 0.040(4) 0.035(4) -0.008(3) 0.006(3) -0.018(3)

loop_
_atom_type_symbol
_atom_type_description
_atom_type_scat_dispersion_real
_atom_type_scat_dispersion_imag
_atom_type_scat_source
C C 0.0033 0.0016 'International Tables Vol C Tables 4.2.6.8 and 6.1.1.4'
H H 0.0000 0.0000 'International Tables Vol C Tables 4.2.6.8 and 6.1.1.4'
P P 0.1023 0.0942 'International Tables Vol C Tables 4.2.6.8 and 6.1.1.4'
S S 0.1246 0.1234 'International Tables Vol C Tables 4.2.6.8 and 6.1.1.4'
Ni Ni 0.3393 1.1124 'International Tables Vol C Tables 4.2.6.8 and 6.1.1.4'

loop_
_geom_angle_atom_site_label_1
_geom_angle_atom_site_label_2
_geom_angle_atom_site_label_3
_geom_angle
_geom_angle_site_symmetry_1
_geom_angle_site_symmetry_3
S1 Ni1 P1 109.98(7) . .
S2 Ni1 S1 150.15(7) . .
S2 Ni1 P1 99.85(7) . .
C1 Ni1 S1 48.38(18) . .
C1 Ni1 S2 101.89(18) . .
C1 Ni1 P1 158.16(18) . .
S3 Ni2 S4 151.14(7) . .
S3 Ni2 P2 100.99(7) . .
S4 Ni2 P2 107.77(7) . .
C11 Ni2 S3 102.75(18) 2_676 .
C11 Ni2 S4 48.39(18) 2_676 .
C11 Ni2 P2 155.86(18) 2_676 .
C1 S1 Ni1 54.7(2) . .
C1 S2 Ni1 110.6(2) 2_665 .
C11 S3 Ni2 109.5(2) . .
C11 S4 Ni2 55.0(2) 2_676 .
C3 P1 Ni1 111.8(2) . .
C6 P1 Ni1 111.2(2) . .
C6 P1 C3 104.4(3) . .
C9 P1 Ni1 113.85(18) . .
C9 P1 C3 110.7(3) . .
C9 P1 C6 104.2(3) . .
C13 P2 Ni2 115.7(2) . .
C13 P2 C16 111.0(3) . .
C13 P2 C19 104.0(3) . .
C16 P2 Ni2 112.0(2) . .
C19 P2 Ni2 109.0(2) . .
C19 P2 C16 104.2(3) . .
S1 C1 Ni1 76.9(2) . .
S2 C1 Ni1 147.4(3) 2_665 .
S2 C1 S1 135.6(4) 2_665 .
C2 C3 P1 113.0(4) . .
C2 C3 C4 111.7(5) . .
C4 C3 P1 115.3(4) . .
C5 C6 P1 111.0(4) . .
C7 C6 P1 109.5(4) . .
C7 C6 C5 110.9(5) . .
C8 C9 P1 118.5(4) . .
C8 C9 C10 109.9(5) . .
C10 C9 P1 112.1(4) . .
S3 C11 Ni2 147.7(4) . 2_676
S3 C11 S4 135.7(4) . 2_676
S4 C11 Ni2 76.6(2) 2_676 2_676
C12 C13 P2 112.3(4) . .
C14 C13 P2 117.2(4) . .
C14 C13 C12 110.2(5) . .
C15 C16 P2 111.5(4) . .
C17 C16 P2 117.6(4) . .
C17 C16 C15 113.0(5) . .
C18 C19 P2 110.5(4) . .
C20 C19 P2 109.9(4) . .
C20 C19 C18 109.7(5) . .

loop_
_geom_bond_atom_site_label_1
_geom_bond_atom_site_label_2
_geom_bond_distance
_geom_bond_site_symmetry_2
Ni1 S1 2.1648(19) .
Ni1 S2 2.1427(18) .
Ni1 P1 2.2450(18) .
Ni1 C1 1.814(6) .
Ni2 S3 2.1445(18) .
Ni2 S4 2.1594(19) .
Ni2 P2 2.2334(18) .
Ni2 C11 1.820(6) 2_676
S1 C1 1.662(6) .
S2 C1 1.660(6) 2_665
S3 C11 1.656(6) .
S4 C11 1.660(6) 2_676
P1 C3 1.854(6) .
P1 C6 1.848(6) .
P1 C9 1.843(6) .
P2 C13 1.838(6) .
P2 C16 1.853(6) .
P2 C19 1.843(6) .
C1 S2 1.660(6) 2_665
C2 C3 1.516(8) .
C3 C4 1.525(8) .
C5 C6 1.535(8) .
C6 C7 1.529(8) .
C8 C9 1.518(7) .
C9 C10 1.526(8) .
C11 Ni2 1.820(6) 2_676
C11 S4 1.660(6) 2_676
C12 C13 1.534(8) .
C13 C14 1.534(8) .
C15 C16 1.531(8) .
C16 C17 1.496(8) .
C18 C19 1.527(8) .
C19 C20 1.524(8) .
